data_1563481
loop_
_publ_author_name
'Souilah, M.'
'Lafond, A.'
'Guillot-Deudon, C.'
'Harel, S.'
'Evain, M.'

_publ_section_title
;
 Structural investigation of the Cu2Se--In2Se3--Ga2Se3 phase diagram,
 X-ray photoemission and optical properties of the
 Cu1&#x2212;z(In0.5Ga0.5)1+z/3Se2 compounds
;
_journal_issue 10
_journal_name_full 'Journal of Solid State Chemistry'
_journal_page_first 2274
_journal_page_last 2280
_journal_paper_doi 10.1016/j.jssc.2010.08.014
_journal_volume 183
_journal_year 2010
_chemical_formula_moiety 'Cu1 In1 Se2'
_chemical_formula_sum 'Cu In Se2'
_chemical_formula_weight 336.3
_space_group_IT_number 122
_space_group_name_Hall 'I -4 2bw'
_space_group_name_H-M_alt 'I -4 2 d'
_symmetry_cell_setting tetragonal
_symmetry_space_group_name_Hall 'I -4 2bw'
_symmetry_space_group_name_H-M 'I -4 2 d'
_cell_angle_alpha 90
_cell_angle_beta 90
_cell_angle_gamma 90
_cell_formula_units_Z 4
_cell_length_a 5.78361(8)
_cell_length_b 5.78361(8)
_cell_length_c 11.6214(3)
_cell_measurement_reflns_used 8578
_cell_measurement_temperature 293
_cell_measurement_theta_max 36.98
_cell_measurement_theta_min 7.03
_cell_volume 388.738(13)
_computing_cell_refinement unknown
_computing_data_collection unknown
_computing_data_reduction unknown
_computing_molecular_graphics unknown
_computing_structure_solution unknown
_diffrn_ambient_temperature 293
_diffrn_measured_fraction_theta_full 0.98
_diffrn_measured_fraction_theta_max 0.98
_diffrn_measurement_device 'four-cycle diffractometer'
_diffrn_measurement_device_type 'Nonius CCD'
_diffrn_measurement_method omega
_diffrn_radiation_monochromator unknown
_diffrn_radiation_source 'X-ray tube'
_diffrn_radiation_type 'Mo K\a'
_diffrn_radiation_wavelength 0.71069
_diffrn_reflns_av_R_equivalents 0.0545
_diffrn_reflns_av_sigmaI/netI 0.0088
_diffrn_reflns_limit_h_max 9
_diffrn_reflns_limit_h_min -9
_diffrn_reflns_limit_k_max 9
_diffrn_reflns_limit_k_min -7
_diffrn_reflns_limit_l_max 19
_diffrn_reflns_limit_l_min -19
_diffrn_reflns_number 8578
_diffrn_reflns_theta_full 36.98
_diffrn_reflns_theta_max 36.98
_diffrn_reflns_theta_min 7.03
_exptl_absorpt_coefficient_mu 29.914
_exptl_absorpt_correction_T_max 0.2902
_exptl_absorpt_correction_T_min 0.1614
_exptl_absorpt_correction_type gaussian
_exptl_absorpt_process_details 'Jana2006  (Petricek, Dusek & Palatinus, 2000)'
_exptl_crystal_colour black
_exptl_crystal_density_diffrn 5.7441
_exptl_crystal_description block
_exptl_crystal_F_000 584
_exptl_crystal_size_max 0.083
_exptl_crystal_size_mid 0.077
_exptl_crystal_size_min 0.055
_refine_diff_density_max 0.99
_refine_diff_density_min -0.62
_refine_ls_extinction_coef 3600(200)
_refine_ls_extinction_method 'B-C type 1 Gaussian isotropic (Becker & Coppens, 1974)'
_refine_ls_goodness_of_fit_gt 1.47
_refine_ls_goodness_of_fit_ref 1.47
_refine_ls_number_constraints 0
_refine_ls_number_parameters 11
_refine_ls_number_reflns 490
_refine_ls_number_restraints 0
_refine_ls_R_factor_all 0.0301
_refine_ls_R_factor_gt 0.0257
_refine_ls_shift/su_max 0.0025
_refine_ls_shift/su_mean 0.0011
_refine_ls_structure_factor_coef Fsqd
_refine_ls_weighting_details w=1/(\s^2^(I)+0.0016I^2^)
_refine_ls_weighting_scheme sigma
_refine_ls_wR_factor_gt 0.0759
_refine_ls_wR_factor_ref 0.0788
_reflns_number_gt 452
_reflns_number_total 490
_reflns_threshold_expression I>2\s(I)
_cod_data_source_file JSSC-2010_183-2274.cif
_cod_data_source_block (I)
_cod_depositor_comments
;
The following automatic conversions were performed:

data item '_exptl_absorpt_correction_type' value 'Gaussian' was
changed to 'gaussian' in accordance with the built-in table derived
from the CIF Core dictionary named 'cif_core.dic' version 2.4.5 last
updated on 2014-11-21.

Automatic conversion script
Id: cif_fix_values 8369 2020-08-20 11:38:08Z andrius 
;
_cod_original_cell_volume 388.74(2)
_cod_original_formula_sum 'Cu1 In1 Se2'
_cod_database_code 1563481

loop_
_symmetry_equiv_pos_site_id
_symmetry_equiv_pos_as_xyz
1 x,y,z
2 -x,-y,z
3 y,-x,-z
4 -y,x,-z
5 -x,y+1/2,-z+1/4
6 x,-y+1/2,-z+1/4
7 -y,-x+1/2,z+1/4
8 y,x+1/2,z+1/4
9 x+1/2,y+1/2,z+1/2
10 -x+1/2,-y+1/2,z+1/2
11 y+1/2,-x+1/2,-z+1/2
12 -y+1/2,x+1/2,-z+1/2
13 -x+1/2,y,-z+3/4
14 x+1/2,-y,-z+3/4
15 -y+1/2,-x,z+3/4
16 y+1/2,x,z+3/4

loop_
_atom_site_label
_atom_site_type_symbol
_atom_site_fract_x
_atom_site_fract_y
_atom_site_fract_z
_atom_site_adp_type
_atom_site_U_iso_or_equiv
_atom_site_symmetry_multiplicity
_atom_site_occupancy
_atom_site_calc_flag
_atom_site_refinement_flags
_atom_site_disorder_assembly
_atom_site_disorder_group
Cu1 Cu 0 0 0 Uani 0.0217(2) 4 1 d . . .
In2 In 0 0 0.5 Uani 0.01339(11) 4 1 d . . .
Se3 Se 0.22738(10) 0.25 0.125 Uani 0.01267(13) 8 1 d . . .

loop_
_atom_site_aniso_label
_atom_site_aniso_type_symbol
_atom_site_aniso_U_11
_atom_site_aniso_U_22
_atom_site_aniso_U_33
_atom_site_aniso_U_12
_atom_site_aniso_U_13
_atom_site_aniso_U_23
Cu1 Cu 0.0218(3) 0.0218(3) 0.0214(5) 0 0 0
In2 In 0.01334(17) 0.01334(17) 0.0135(2) 0 0 0
Se3 Se 0.0113(2) 0.0127(2) 0.0140(3) 0 0 0.00090(14)

loop_
_atom_type_symbol
_atom_type_scat_dispersion_real
_atom_type_scat_dispersion_imag
_atom_type_scat_source
Cu 0.320 1.265 'International Tables Vol C tables 4.2.6.8 and 6.1.1.1'
In -0.728 1.310 'International Tables Vol C tables 4.2.6.8 and 6.1.1.1'
Se -0.093 2.226 'International Tables Vol C tables 4.2.6.8 and 6.1.1.1'

loop_
_geom_angle_atom_site_label_1
_geom_angle_atom_site_label_2
_geom_angle_atom_site_label_3
_geom_angle_site_symmetry_1
_geom_angle_site_symmetry_2
_geom_angle_site_symmetry_3
_geom_angle
_geom_angle_publ_flag
Se3 Cu1 Se3 . . 2_555 106.757(7) yes
Se3 Cu1 Se3 . . 3_555 110.845(12) yes
Se3 Cu1 Se3 . . 4_555 110.845(12) yes
Se3 Cu1 Se3 2_555 . 3_555 110.845(12) yes
Se3 Cu1 Se3 2_555 . 4_555 110.845(12) yes
Se3 Cu1 Se3 3_555 . 4_555 106.757(7) yes
Se3 In2 Se3 9_445 . 10_555 111.644(7) yes
Se3 In2 Se3 9_445 . 11_455 108.396(11) yes
Se3 In2 Se3 9_445 . 12_545 108.396(11) yes
Se3 In2 Se3 10_555 . 11_455 108.396(11) yes
Se3 In2 Se3 10_555 . 12_545 108.396(11) yes
Se3 In2 Se3 11_455 . 12_545 111.644(7) yes

loop_
_geom_bond_atom_site_label_1
_geom_bond_atom_site_label_2
_geom_bond_site_symmetry_1
_geom_bond_site_symmetry_2
_geom_bond_distance
_geom_bond_publ_flag
Cu1 Se3 . . 2.4352(3) yes
Cu1 Se3 . 2_555 2.4352(3) yes
Cu1 Se3 . 3_555 2.4352(3) yes
Cu1 Se3 . 4_555 2.4352(3) yes
In2 Se3 . 9_445 2.5859(3) yes
In2 Se3 . 10_555 2.5859(3) yes
In2 Se3 . 11_455 2.5859(3) yes
In2 Se3 . 12_545 2.5859(3) yes
